data_4329520
loop_
_publ_author_name
'Wenlong Yin'
'Kai Feng'
'Wendong Wang'
'Youguo Shi'
'Wenyu Hao'
'Jiyong Yao'
'Yicheng Wu'

_publ_section_title
;
 Syntheses, Structures, Optical and Magnetic Properties of Ba2MLnSe5 (M =
 Ga, In; Ln= Y, Nd, Sm, Gd, Dy, Er)
;
_journal_name_full 'Inorganic Chemistry'
_journal_page_first 6860
_journal_page_last 6867
_journal_paper_doi 10.1021/ic300604a
_journal_volume 51
_journal_year 2012
_chemical_formula_sum 'Ba2 In Se5 Sm'
_chemical_formula_weight 934.65
_space_group_IT_number 36
_symmetry_cell_setting orthorhombic
_symmetry_space_group_name_Hall 'C 2c -2'
_symmetry_space_group_name_H-M 'C m c 21'
_atom_sites_solution_primary direct
_atom_sites_solution_secondary difmap
_audit_creation_method SHELXL-97
_audit_update_record
;
2012-03-19 # Formatted by publCIF
;
_cell_angle_alpha 90.00
_cell_angle_beta 90.00
_cell_angle_gamma 90.00
_cell_formula_units_Z 4
_cell_length_a 4.2868(9)
_cell_length_b 18.805(4)
_cell_length_c 13.250(3)
_cell_measurement_reflns_used 2309
_cell_measurement_temperature 153(2)
_cell_measurement_theta_max 30.0176
_cell_measurement_theta_min 2.6563
_cell_volume 1068.1(4)
_computing_cell_refinement 'CrystalClear (Rigaku Inc., 2008)'
_computing_data_collection 'CrystalClear (Rigaku Inc., 2008)'
_computing_data_reduction 'CrystalClear (Rigaku Inc., 2008)'
_computing_molecular_graphics 'SHELXL-97 (Sheldrick, 1997)'
_computing_publication_material Diamond
_computing_structure_refinement 'SHELXL-97 (Sheldrick, 2008)'
_computing_structure_solution 'SHELXS-97 (Sheldrick, 2008)'
_diffrn_ambient_temperature 153(2)
_diffrn_detector_area_resol_mean 28.5714
_diffrn_measured_fraction_theta_full 0.990
_diffrn_measured_fraction_theta_max 0.990
_diffrn_measurement_device_type 'Rigaku AFC10 diffractometer'
_diffrn_measurement_method dtprofit.ref
_diffrn_radiation_monochromator 'Graphite Monochromator'
_diffrn_radiation_source 'Rotating Anode'
_diffrn_radiation_type MoK\a
_diffrn_radiation_wavelength 0.71073
_diffrn_reflns_av_R_equivalents 0.0414
_diffrn_reflns_av_sigmaI/netI 0.0576
_diffrn_reflns_limit_h_max 5
_diffrn_reflns_limit_h_min -6
_diffrn_reflns_limit_k_max 26
_diffrn_reflns_limit_k_min -25
_diffrn_reflns_limit_l_max 18
_diffrn_reflns_limit_l_min -10
_diffrn_reflns_number 3593
_diffrn_reflns_theta_full 30.02
_diffrn_reflns_theta_max 30.02
_diffrn_reflns_theta_min 2.66
_exptl_absorpt_coefficient_mu 31.786
_exptl_absorpt_correction_T_max 0.087
_exptl_absorpt_correction_T_min 0.041
_exptl_absorpt_correction_type numerical
_exptl_absorpt_process_details 'face indexed'
_exptl_crystal_colour red
_exptl_crystal_density_diffrn 5.812
_exptl_crystal_description chip
_exptl_crystal_F_000 1572
_exptl_crystal_size_max 0.1270
_exptl_crystal_size_mid 0.0940
_exptl_crystal_size_min 0.0760
_refine_diff_density_max 1.646
_refine_diff_density_min -2.241
_refine_diff_density_rms 0.353
_refine_ls_abs_structure_details 'Flack H D (1983), Acta Cryst. A39, 876-881'
_refine_ls_abs_structure_Flack 0.02(2)
_refine_ls_extinction_coef 0.00073(5)
_refine_ls_extinction_expression Fc^*^=kFc[1+0.001xFc^2^\l^3^/sin(2\q)]^-1/4^
_refine_ls_extinction_method SHELXL
_refine_ls_goodness_of_fit_ref 1.095
_refine_ls_matrix_type full
_refine_ls_number_parameters 56
_refine_ls_number_reflns 1341
_refine_ls_number_restraints 1
_refine_ls_restrained_S_all 1.094
_refine_ls_R_factor_all 0.0287
_refine_ls_R_factor_gt 0.0264
_refine_ls_shift/su_max 0.001
_refine_ls_shift/su_mean 0.000
_refine_ls_structure_factor_coef Fsqd
_refine_ls_weighting_details 'calc w=1/[\s^2^(Fo^2^)+(0.0200P)^2^+0.0000P] where P=(Fo^2^+2Fc^2^)/3'
_refine_ls_weighting_scheme calc
_refine_ls_wR_factor_gt 0.0622
_refine_ls_wR_factor_ref 0.0628
_reflns_number_gt 1282
_reflns_number_total 1341
_reflns_threshold_expression >2sigma(I)
_cod_data_source_file ic300604a_si_001_09.cif
_cod_data_source_block Ba2InSmSe5
_cod_database_code 4329520

loop_
_symmetry_equiv_pos_as_xyz
'x, y, z'
'-x, -y, z+1/2'
'x, -y, z+1/2'
'-x, y, z'
'x+1/2, y+1/2, z'
'-x+1/2, -y+1/2, z+1/2'
'x+1/2, -y+1/2, z+1/2'
'-x+1/2, y+1/2, z'

loop_
_atom_site_label
_atom_site_type_symbol
_atom_site_fract_x
_atom_site_fract_y
_atom_site_fract_z
_atom_site_U_iso_or_equiv
_atom_site_adp_type
_atom_site_occupancy
_atom_site_symmetry_multiplicity
_atom_site_calc_flag
_atom_site_refinement_flags
Ba1 Ba 1.0000 0.86877(5) 0.68572(7) 0.00372(19) Uani 1 2 d S
Ba2 Ba 1.0000 0.88379(5) 0.31825(6) 0.00393(19) Uani 1 2 d S
In In 1.0000 0.55138(6) 0.56293(8) 0.0051(2) Uani 1 2 d S
Sm Sm 1.0000 0.78922(4) 0.98249(6) 0.00406(17) Uani 1 2 d S
Se1 Se 1.0000 0.64116(8) 0.99961(11) 0.0040(3) Uani 1 2 d S
Se2 Se 1.0000 0.70900(8) 0.33906(11) 0.0040(3) Uani 1 2 d S
Se3 Se 1.0000 0.68573(8) 0.63358(11) 0.0046(3) Uani 1 2 d S
Se4 Se 1.0000 0.49484(8) 0.73452(12) 0.0039(3) Uani 1 2 d S
Se5 Se 1.0000 0.95194(9) 0.95060(12) 0.0038(3) Uani 1 2 d S

loop_
_atom_site_aniso_label
_atom_site_aniso_U_11
_atom_site_aniso_U_22
_atom_site_aniso_U_33
_atom_site_aniso_U_23
_atom_site_aniso_U_13
_atom_site_aniso_U_12
Ba1 0.0021(4) 0.0048(4) 0.0043(4) 0.0001(3) 0.000 0.000
Ba2 0.0034(4) 0.0048(4) 0.0036(4) 0.0012(3) 0.000 0.000
In 0.0039(5) 0.0071(5) 0.0043(5) 0.0005(4) 0.000 0.000
Sm 0.0030(3) 0.0046(4) 0.0045(4) 0.0002(3) 0.000 0.000
Se1 0.0040(7) 0.0042(7) 0.0039(7) 0.0000(6) 0.000 0.000
Se2 0.0034(7) 0.0051(8) 0.0034(7) -0.0002(5) 0.000 0.000
Se3 0.0058(8) 0.0038(8) 0.0042(7) -0.0004(5) 0.000 0.000
Se4 0.0048(6) 0.0030(7) 0.0040(7) 0.0003(5) 0.000 0.000
Se5 0.0028(7) 0.0041(8) 0.0046(7) 0.0011(5) 0.000 0.000

loop_
_atom_type_symbol
_atom_type_description
_atom_type_scat_dispersion_real
_atom_type_scat_dispersion_imag
_atom_type_scat_source
Se Se -0.0929 2.2259 'International Tables Vol C Tables 4.2.6.8 and 6.1.1.4'
In In -0.7276 1.3100 'International Tables Vol C Tables 4.2.6.8 and 6.1.1.4'
Ba Ba -0.3244 2.2819 'International Tables Vol C Tables 4.2.6.8 and 6.1.1.4'
Sm Sm -0.1638 3.4418 'International Tables Vol C Tables 4.2.6.8 and 6.1.1.4'

loop_
_geom_angle_atom_site_label_1
_geom_angle_atom_site_label_2
_geom_angle_atom_site_label_3
_geom_angle
_geom_angle_site_symmetry_1
_geom_angle_site_symmetry_3
Se4 Ba1 Se4 82.19(4) 5 5_455
Se4 Ba1 Se1 128.42(4) 5 6_664
Se4 Ba1 Se1 76.14(4) 5_455 6_664
Se4 Ba1 Se1 76.14(4) 5 6_764
Se4 Ba1 Se1 128.42(4) 5_455 6_764
Se1 Ba1 Se1 81.83(4) 6_664 6_764
Se4 Ba1 Se2 76.87(4) 5 6_765
Se4 Ba1 Se2 128.90(5) 5_455 6_765
Se1 Ba1 Se2 149.91(5) 6_664 6_765
Se1 Ba1 Se2 90.76(3) 6_764 6_765
Se4 Ba1 Se2 128.90(5) 5 6_665
Se4 Ba1 Se2 76.87(4) 5_455 6_665
Se1 Ba1 Se2 90.76(3) 6_664 6_665
Se1 Ba1 Se2 149.91(5) 6_764 6_665
Se2 Ba1 Se2 81.14(4) 6_765 6_665
Se4 Ba1 Se3 138.75(2) 5 .
Se4 Ba1 Se3 138.75(2) 5_455 .
Se1 Ba1 Se3 78.22(4) 6_664 .
Se1 Ba1 Se3 78.22(4) 6_764 .
Se2 Ba1 Se3 71.72(4) 6_765 .
Se2 Ba1 Se3 71.72(4) 6_665 .
Se4 Ba1 Sm 94.20(4) 5 .
Se4 Ba1 Sm 94.20(4) 5_455 .
Se1 Ba1 Sm 133.16(3) 6_664 .
Se1 Ba1 Sm 133.16(3) 6_764 .
Se2 Ba1 Sm 42.78(2) 6_765 .
Se2 Ba1 Sm 42.78(2) 6_665 .
Se3 Ba1 Sm 80.52(3) . .
Se4 Ba1 Ba1 131.10(2) 5 1_455
Se4 Ba1 Ba1 48.90(2) 5_455 1_455
Se1 Ba1 Ba1 49.09(2) 6_664 1_455
Se1 Ba1 Ba1 130.91(2) 6_764 1_455
Se2 Ba1 Ba1 130.57(2) 6_765 1_455
Se2 Ba1 Ba1 49.43(2) 6_665 1_455
Se3 Ba1 Ba1 90.000(1) . 1_455
Sm Ba1 Ba1 90.0 . 1_455
Se4 Ba1 Ba1 48.90(2) 5 1_655
Se4 Ba1 Ba1 131.10(2) 5_455 1_655
Se1 Ba1 Ba1 130.91(2) 6_664 1_655
Se1 Ba1 Ba1 49.09(2) 6_764 1_655
Se2 Ba1 Ba1 49.43(2) 6_765 1_655
Se2 Ba1 Ba1 130.57(2) 6_665 1_655
Se3 Ba1 Ba1 90.0 . 1_655
Sm Ba1 Ba1 90.0 . 1_655
Ba1 Ba1 Ba1 180.0 1_455 1_655
Se1 Ba2 Se1 82.40(4) 6_764 6_664
Se1 Ba2 Se2 78.15(4) 6_764 .
Se1 Ba2 Se2 78.15(4) 6_664 .
Se1 Ba2 Se4 85.45(3) 6_764 6_764
Se1 Ba2 Se4 140.42(5) 6_664 6_764
Se2 Ba2 Se4 135.45(3) . 6_764
Se1 Ba2 Se4 140.42(5) 6_764 6_664
Se1 Ba2 Se4 85.45(3) 6_664 6_664
Se2 Ba2 Se4 135.45(3) . 6_664
Se4 Ba2 Se4 80.37(4) 6_764 6_664
Se1 Ba2 Se3 149.81(5) 6_764 6_664
Se1 Ba2 Se3 93.38(3) 6_664 6_664
Se2 Ba2 Se3 71.74(4) . 6_664
Se4 Ba2 Se3 114.68(4) 6_764 6_664
Se4 Ba2 Se3 68.20(4) 6_664 6_664
Se1 Ba2 Se3 93.38(3) 6_764 6_764
Se1 Ba2 Se3 149.81(5) 6_664 6_764
Se2 Ba2 Se3 71.74(4) . 6_764
Se4 Ba2 Se3 68.20(4) 6_764 6_764
Se4 Ba2 Se3 114.68(4) 6_664 6_764
Se3 Ba2 Se3 75.38(4) 6_664 6_764
Se1 Ba2 Se5 76.16(4) 6_764 2_774
Se1 Ba2 Se5 76.16(4) 6_664 2_774
Se2 Ba2 Se5 145.62(5) . 2_774
Se4 Ba2 Se5 64.37(4) 6_764 2_774
Se4 Ba2 Se5 64.37(4) 6_664 2_774
Se3 Ba2 Se5 131.98(3) 6_664 2_774
Se3 Ba2 Se5 131.98(3) 6_764 2_774
Se1 Ba2 Ba2 131.20(2) 6_764 1_455
Se1 Ba2 Ba2 48.80(2) 6_664 1_455
Se2 Ba2 Ba2 90.000(1) . 1_455
Se4 Ba2 Ba2 130.18(2) 6_764 1_455
Se4 Ba2 Ba2 49.82(2) 6_664 1_455
Se3 Ba2 Ba2 52.31(2) 6_664 1_455
Se3 Ba2 Ba2 127.690(19) 6_764 1_455
Se5 Ba2 Ba2 90.000(1) 2_774 1_455
Se1 Ba2 Ba2 48.80(2) 6_764 1_655
Se1 Ba2 Ba2 131.20(2) 6_664 1_655
Se2 Ba2 Ba2 90.000(1) . 1_655
Se4 Ba2 Ba2 49.82(2) 6_764 1_655
Se4 Ba2 Ba2 130.18(2) 6_664 1_655
Se3 Ba2 Ba2 127.691(19) 6_664 1_655
Se3 Ba2 Ba2 52.31(2) 6_764 1_655
Se5 Ba2 Ba2 90.000(1) 2_774 1_655
Ba2 Ba2 Ba2 180.0 1_455 1_655
Se1 Ba2 Sm 81.44(3) 6_764 6_664
Se1 Ba2 Sm 38.59(3) 6_664 6_664
Se2 Ba2 Sm 39.89(2) . 6_664
Se4 Ba2 Sm 166.83(3) 6_764 6_664
Se4 Ba2 Sm 110.72(2) 6_664 6_664
Se3 Ba2 Sm 76.99(3) 6_664 6_664
Se3 Ba2 Sm 111.23(4) 6_764 6_664
Se5 Ba2 Sm 113.15(3) 2_774 6_664
Ba2 Ba2 Sm 61.294(10) 1_455 6_664
Ba2 Ba2 Sm 118.705(10) 1_655 6_664
Se1 Ba2 Sm 38.59(3) 6_764 6_764
Se1 Ba2 Sm 81.44(3) 6_664 6_764
Se2 Ba2 Sm 39.89(2) . 6_764
Se4 Ba2 Sm 110.72(2) 6_764 6_764
Se4 Ba2 Sm 166.83(3) 6_664 6_764
Se3 Ba2 Sm 111.23(4) 6_664 6_764
Se3 Ba2 Sm 76.99(3) 6_764 6_764
Se5 Ba2 Sm 113.15(3) 2_774 6_764
Ba2 Ba2 Sm 118.705(10) 1_455 6_764
Ba2 Ba2 Sm 61.294(10) 1_655 6_764
Sm Ba2 Sm 57.411(19) 6_664 6_764
Se4 In Se5 120.42(4) . 6_664
Se4 In Se5 120.42(4) . 6_764
Se5 In Se5 110.40(7) 6_664 6_764
Se4 In Se3 94.73(6) . .
Se5 In Se3 102.74(5) 6_664 .
Se5 In Se3 102.74(5) 6_764 .
Se1 Sm Se2 93.76(4) . 6_665
Se1 Sm Se2 93.76(4) . 6_765
Se2 Sm Se2 96.86(5) 6_665 6_765
Se1 Sm Se3 95.93(4) . 6_765
Se2 Sm Se3 170.09(5) 6_665 6_765
Se2 Sm Se3 84.57(4) 6_765 6_765
Se1 Sm Se3 95.93(4) . 6_665
Se2 Sm Se3 84.57(4) 6_665 6_665
Se2 Sm Se3 170.09(5) 6_765 6_665
Se3 Sm Se3 92.36(5) 6_765 6_665
Se1 Sm Se5 176.79(5) . .
Se2 Sm Se5 84.13(4) 6_665 .
Se2 Sm Se5 84.13(4) 6_765 .
Se3 Sm Se5 86.28(4) 6_765 .
Se3 Sm Se5 86.28(4) 6_665 .
Se1 Sm Ba1 115.48(4) . .
Se2 Sm Ba1 51.38(3) 6_665 .
Se2 Sm Ba1 51.38(3) 6_765 .
Se3 Sm Ba1 125.00(3) 6_765 .
Se3 Sm Ba1 125.00(3) 6_665 .
Se5 Sm Ba1 61.31(4) . .
Se1 Sm Ba2 46.60(3) . 6_665
Se2 Sm Ba2 47.60(3) 6_665 6_665
Se2 Sm Ba2 92.54(3) 6_765 6_665
Se3 Sm Ba2 142.27(4) 6_765 6_665
Se3 Sm Ba2 95.61(3) 6_665 6_665
Se5 Sm Ba2 130.96(3) . 6_665
Ba1 Sm Ba2 78.66(2) . 6_665
Se1 Sm Ba2 46.60(3) . 6_765
Se2 Sm Ba2 92.54(3) 6_665 6_765
Se2 Sm Ba2 47.60(3) 6_765 6_765
Se3 Sm Ba2 95.61(3) 6_765 6_765
Se3 Sm Ba2 142.27(4) 6_665 6_765
Se5 Sm Ba2 130.96(3) . 6_765
Ba1 Sm Ba2 78.66(2) . 6_765
Ba2 Sm Ba2 57.411(19) 6_665 6_765
Sm Se1 Ba2 94.80(4) . 6_665
Sm Se1 Ba2 94.80(4) . 6_765
Ba2 Se1 Ba2 82.40(4) 6_665 6_765
Sm Se1 Ba1 96.78(4) . 6_765
Ba2 Se1 Ba1 168.42(6) 6_665 6_765
Ba2 Se1 Ba1 96.71(2) 6_765 6_765
Sm Se1 Ba1 96.78(4) . 6_665
Ba2 Se1 Ba1 96.71(2) 6_665 6_665
Ba2 Se1 Ba1 168.42(6) 6_765 6_665
Ba1 Se1 Ba1 81.83(4) 6_765 6_665
Sm Se2 Sm 96.86(5) 6_764 6_664
Sm Se2 Ba1 154.27(6) 6_764 6_664
Sm Se2 Ba1 85.85(3) 6_664 6_664
Sm Se2 Ba1 85.85(3) 6_764 6_764
Sm Se2 Ba1 154.27(6) 6_664 6_764
Ba1 Se2 Ba1 81.14(4) 6_664 6_764
Sm Se2 Ba2 92.51(4) 6_764 .
Sm Se2 Ba2 92.51(4) 6_664 .
Ba1 Se2 Ba2 112.99(4) 6_664 .
Ba1 Se2 Ba2 112.99(4) 6_764 .
In Se3 Sm 85.10(4) . 6_664
In Se3 Sm 85.10(4) . 6_764
Sm Se3 Sm 92.36(5) 6_664 6_764
In Se3 Ba2 83.85(4) . 6_765
Sm Se3 Ba2 166.09(5) 6_664 6_765
Sm Se3 Ba2 95.07(2) 6_764 6_765
In Se3 Ba2 83.85(4) . 6_665
Sm Se3 Ba2 95.07(2) 6_664 6_665
Sm Se3 Ba2 166.09(5) 6_764 6_665
Ba2 Se3 Ba2 75.38(4) 6_765 6_665
In Se3 Ba1 171.02(6) . .
Sm Se3 Ba1 88.69(4) 6_664 .
Sm Se3 Ba1 88.69(4) 6_764 .
Ba2 Se3 Ba1 103.19(4) 6_765 .
Ba2 Se3 Ba1 103.19(4) 6_665 .
In Se4 Ba1 97.38(5) . 5_445
In Se4 Ba1 97.38(5) . 5_545
Ba1 Se4 Ba1 82.19(4) 5_445 5_545
In Se4 Ba2 90.66(5) . 6_765
Ba1 Se4 Ba2 171.86(6) 5_445 6_765
Ba1 Se4 Ba2 98.14(2) 5_545 6_765
In Se4 Ba2 90.66(5) . 6_665
Ba1 Se4 Ba2 98.14(2) 5_445 6_665
Ba1 Se4 Ba2 171.86(6) 5_545 6_665
Ba2 Se4 Ba2 80.37(4) 6_765 6_665
In Se5 In 110.40(7) 6_765 6_665
In Se5 Sm 84.17(5) 6_765 .
In Se5 Sm 84.17(5) 6_665 .
In Se5 Ba2 107.59(5) 6_765 2_775
In Se5 Ba2 107.59(5) 6_665 2_775
Sm Se5 Ba2 158.28(6) . 2_775

loop_
_geom_bond_atom_site_label_1
_geom_bond_atom_site_label_2
_geom_bond_distance
_geom_bond_site_symmetry_2
Ba1 Se4 3.2607(14) 5
Ba1 Se4 3.2607(14) 5_455
Ba1 Se1 3.2728(14) 6_664
Ba1 Se1 3.2728(14) 6_764
Ba1 Se2 3.2955(14) 6_765
Ba1 Se2 3.2955(14) 6_665
Ba1 Se3 3.511(2) .
Ba1 Sm 4.2072(15) .
Ba1 Ba1 4.2868(9) 1_455
Ba1 Ba1 4.2868(9) 1_655
Ba2 Se1 3.2540(14) 6_764
Ba2 Se1 3.2540(14) 6_664
Ba2 Se2 3.2985(19) .
Ba2 Se4 3.3218(14) 6_764
Ba2 Se4 3.3218(14) 6_664
Ba2 Se3 3.5058(15) 6_664
Ba2 Se3 3.5058(15) 6_764
Ba2 Se5 3.552(2) 2_774
Ba2 Ba2 4.2868(9) 1_455
Ba2 Ba2 4.2868(9) 1_655
Ba2 Sm 4.4626(12) 6_664
Ba2 Sm 4.4626(12) 6_764
In Se4 2.5100(19) .
In Se5 2.6102(11) 6_664
In Se5 2.6102(11) 6_764
In Se3 2.694(2) .
Sm Se1 2.7934(18) .
Sm Se2 2.8649(11) 6_665
Sm Se2 2.8649(11) 6_765
Sm Se3 2.9706(13) 6_765
Sm Se3 2.9706(12) 6_665
Sm Se5 3.0890(19) .
Sm Ba2 4.4625(12) 6_665
Sm Ba2 4.4625(12) 6_765
Se1 Ba2 3.2540(14) 6_665
Se1 Ba2 3.2540(14) 6_765
Se1 Ba1 3.2727(14) 6_765
Se1 Ba1 3.2727(14) 6_665
Se2 Sm 2.8649(11) 6_764
Se2 Sm 2.8649(11) 6_664
Se2 Ba1 3.2955(14) 6_664
Se2 Ba1 3.2955(14) 6_764
Se3 Sm 2.9706(12) 6_664
Se3 Sm 2.9706(12) 6_764
Se3 Ba2 3.5058(15) 6_765
Se3 Ba2 3.5058(15) 6_665
Se4 Ba1 3.2608(14) 5_445
Se4 Ba1 3.2608(14) 5_545
Se4 Ba2 3.3218(14) 6_765
Se4 Ba2 3.3218(14) 6_665
Se5 In 2.6102(11) 6_765
Se5 In 2.6102(11) 6_665
Se5 Ba2 3.552(2) 2_775
